data_7220030
loop_
_publ_author_name
'Yu, Xiang'
'Shi, Danfeng'
'Zhi, Xiaoyan'
'Li, Qin'
'Yao, Xiaojun'
'xu, hui'

_publ_section_title
;
 Synthesis and quantitative structure-activity relationship (QSAR) study
 of C7-oxime ester derivatives of obacunone as insecticidal agents
;
_journal_name_full 'RSC Adv.'
_journal_paper_doi 10.1039/C5RA01411E
_journal_year 2015
_chemical_absolute_configuration ad
_chemical_formula_moiety 'C33 H34 Cl N O8'
_chemical_formula_sum 'C33 H34 Cl N O8'
_chemical_formula_weight 608.06
_chemical_name_systematic
;
 ? 
;
_space_group_crystal_system orthorhombic
_space_group_IT_number 19
_space_group_name_Hall 'P 2ac 2ab'
_space_group_name_H-M_alt 'P 21 21 21'
_symmetry_space_group_name_Hall 'P 2ac 2ab'
_symmetry_space_group_name_H-M 'P 21 21 21'
_atom_sites_solution_hydrogens geom
_atom_sites_solution_primary iterative
_atom_sites_solution_secondary difmap
_audit_creation_date 2013-12-14
_audit_creation_method
;
  Olex2 1.2
  (compiled Dec  5 2012 16:20:19, GUI svn.r4385)
;
_cell_angle_alpha 90.00
_cell_angle_beta 90.00
_cell_angle_gamma 90.00
_cell_formula_units_Z 4
_cell_length_a 10.9438(4)
_cell_length_b 14.3642(5)
_cell_length_c 19.1003(7)
_cell_measurement_reflns_used 2030
_cell_measurement_temperature 293(2)
_cell_measurement_theta_max 20.4490
_cell_measurement_theta_min 3.6950
_cell_volume 3002.55(19)
_computing_cell_refinement
;
CrysAlisPro, Agilent Technologies,
Version 1.171.36.28 (release 01-02-2013 CrysAlis171 .NET)
(compiled Feb  1 2013,16:14:44)
;
_computing_data_collection
;
CrysAlisPro, Agilent Technologies,
Version 1.171.36.28 (release 01-02-2013 CrysAlis171 .NET)
(compiled Feb  1 2013,16:14:44)
;
_computing_data_reduction
;
CrysAlisPro, Agilent Technologies,
Version 1.171.36.28 (release 01-02-2013 CrysAlis171 .NET)
(compiled Feb  1 2013,16:14:44)
;
_computing_molecular_graphics
;
O. V. Dolomanov, L. J. Bourhis, R. J. Gildea, J. A. K. Howard and H. Puschmann,
OLEX2: a complete structure solution, refinement and analysis program.
J. Appl. Cryst. (2009). 42, 339-341.
;
_computing_publication_material
;
O. V. Dolomanov, L. J. Bourhis, R. J. Gildea, J. A. K. Howard and H. Puschmann,
OLEX2: a complete structure solution, refinement and analysis program.
J. Appl. Cryst. (2009). 42, 339-341.
;
_computing_structure_refinement
;
SHELXL, G.M. Sheldrick, Acta Cryst.
(2008). A64, 112-122
;
_computing_structure_solution 'SUPERFLIP, J. Appl. Cryst. (2007) 40, 786-790'
_diffrn_ambient_temperature 293(2)
_diffrn_detector_area_resol_mean 16.0733
_diffrn_measured_fraction_theta_full 0.9968
_diffrn_measured_fraction_theta_max 0.8366
_diffrn_measurement_details
;
  1 omega  -17.00   49.00   1.5000   12.0000
omega____ theta____ kappa____ phi______ frames
    -       22.6512  -77.0000   90.0000 44

  2 omega  -37.00   71.00   1.5000   12.0000
omega____ theta____ kappa____ phi______ frames
    -       22.6512    0.0000   30.0000 72
;
_diffrn_measurement_device_type 'SuperNova, Dual, Cu at zero, Eos'
_diffrn_measurement_method '\w scans'
_diffrn_orient_matrix_UB_11 0.0254327000
_diffrn_orient_matrix_UB_12 -0.0453158000
_diffrn_orient_matrix_UB_13 -0.0022453000
_diffrn_orient_matrix_UB_21 0.0325101000
_diffrn_orient_matrix_UB_22 0.0133129000
_diffrn_orient_matrix_UB_23 -0.0305158000
_diffrn_orient_matrix_UB_31 0.0499657000
_diffrn_orient_matrix_UB_32 0.0144513000
_diffrn_orient_matrix_UB_33 0.0210297000
_diffrn_radiation_monochromator mirror
_diffrn_radiation_type 'Mo K\a'
_diffrn_radiation_wavelength 0.7107
_diffrn_reflns_av_R_equivalents 0.0447
_diffrn_reflns_av_unetI/netI 0.0835
_diffrn_reflns_limit_h_max 13
_diffrn_reflns_limit_h_min -7
_diffrn_reflns_limit_k_max 17
_diffrn_reflns_limit_k_min -8
_diffrn_reflns_limit_l_max 10
_diffrn_reflns_limit_l_min -23
_diffrn_reflns_number 8939
_diffrn_reflns_theta_full 25.50
_diffrn_reflns_theta_max 26.02
_diffrn_reflns_theta_min 3.03
_diffrn_source 'SuperNova (Mo) X-ray Source'
_exptl_absorpt_coefficient_mu 0.181
_exptl_absorpt_correction_T_max 1.00000
_exptl_absorpt_correction_T_min 0.51364
_exptl_absorpt_correction_type multi-scan
_exptl_absorpt_process_details
;
CrysAlisPro, Agilent Technologies,
Version 1.171.36.28 (release 01-02-2013 CrysAlis171 .NET)
(compiled Feb  1 2013,16:14:44)
Empirical absorption correction using spherical harmonics,
 implemented in SCALE3 ABSPACK scaling algorithm.
;
_exptl_crystal_colour 'clear light colourless'
_exptl_crystal_density_diffrn 1.345
_exptl_crystal_density_method 'not measured'
_exptl_crystal_description block
_exptl_crystal_F_000 1280
_exptl_crystal_size_max 0.39
_exptl_crystal_size_mid 0.37
_exptl_crystal_size_min 0.34
_refine_diff_density_max 0.164
_refine_diff_density_min -0.221
_refine_diff_density_rms 0.036
_refine_ls_abs_structure_details 'Flack H D (1983), Acta Cryst. A39, 876-881'
_refine_ls_abs_structure_Flack -0.07(12)
_refine_ls_extinction_method none
_refine_ls_goodness_of_fit_ref 1.006
_refine_ls_hydrogen_treatment mixed
_refine_ls_matrix_type full
_refine_ls_number_parameters 429
_refine_ls_number_reflns 5650
_refine_ls_number_restraints 48
_refine_ls_restrained_S_all 1.011
_refine_ls_R_factor_all 0.1013
_refine_ls_R_factor_gt 0.0571
_refine_ls_shift/su_max 0.000
_refine_ls_shift/su_mean 0.000
_refine_ls_structure_factor_coef Fsqd
_refine_ls_weighting_details 'calc w=1/[\s^2^(Fo^2^)+(0.0267P)^2^+0.0000P] where P=(Fo^2^+2Fc^2^)/3'
_refine_ls_weighting_scheme calc
_refine_ls_wR_factor_gt 0.0964
_refine_ls_wR_factor_ref 0.1233
_reflns_number_gt 3370
_reflns_number_total 5650
_reflns_threshold_expression >2sigma(I)
_cod_data_source_file c5ra01411e4.cif
_cod_data_source_block yx_322
_cod_original_cell_volume 3002.52(18)
_cod_database_code 7220030
_reflns_odcompleteness_completeness 99.68
_reflns_odcompleteness_iscentric 1
_reflns_odcompleteness_theta 26.32
_olex2_refinement_description
;
1. Fixed Uiso
 At 1.2 times of:
  H20 of C20, H20B of C20B, H14 of C14, {H9A,H9B} of C9, H17 of C17, H2 of C2,
   H15 of C15, H13 of C13, H19B of C19B, H19 of C19, {H4A,H4B} of C4, {H3A,H3B}
  of C3, H10 of C10, H32 of C32, H31 of C31, H29 of C29, H21 of C21, H21B of
  C21B, H33 of C33
 At 1.5 times of:
  {H26A,H26B,H26C} of C26, {H22A,H22B,H22C} of C22, {H23A,H23B,H23C} of C23,
  {H24A,H24B,H24C} of C24, {H25A,H25B,H25C} of C25
2. Uiso/Uaniso restraints and constraints
Uanis(C19) ~ Ueq, Uanis(C21B) ~ Ueq, Uanis(O4B) ~ Ueq, Uanis(C20) ~ Ueq, Uanis(C20B) ~ Ueq, Uanis(O4) ~ Ueq, Uanis(C21) ~ Ueq, Uanis(C19B) ~ Ueq: with sigma of 0.01 and sigma for terminal atoms of 0.02
3. Others
 Fixed Sof: O4(0.5) O4B(0.5) C19(0.5) H19(0.5) C19B(0.5) H19B(0.5) C20(0.5)
 H20(0.5) C20B(0.5) H20B(0.5) C21(0.5) H21(0.5) C21B(0.5) H21B(0.5)
4.a Ternary CH refined with riding coordinates:
 C2(H2), C10(H10), C15(H15), C17(H17)
4.b Secondary CH2 refined with riding coordinates:
 C3(H3A,H3B), C4(H4A,H4B), C9(H9A,H9B)
4.c Aromatic/amide H refined with riding coordinates:
 C13(H13), C14(H14), C19(H19), C19B(H19B), C20(H20), C20B(H20B), C21(H21),
 C21B(H21B), C29(H29), C31(H31), C32(H32), C33(H33)
4.d Idealised Me refined as rotating group:
 C22(H22A,H22B,H22C), C23(H23A,H23B,H23C), C24(H24A,H24B,H24C), C25(H25A,H25B,
 H25C), C26(H26A,H26B,H26C)
;

loop_
_space_group_symop_id
_space_group_symop_operation_xyz
1 'x, y, z'
2 '-x+1/2, -y, z+1/2'
3 'x+1/2, -y+1/2, -z'
4 '-x, y+1/2, -z+1/2'

loop_
_atom_site_label
_atom_site_type_symbol
_atom_site_fract_x
_atom_site_fract_y
_atom_site_fract_z
_atom_site_U_iso_or_equiv
_atom_site_adp_type
_atom_site_occupancy
_atom_site_symmetry_multiplicity
_atom_site_calc_flag
_atom_site_refinement_flags
_atom_site_disorder_assembly
_atom_site_disorder_group
Cl1 Cl 0.33904(16) 0.96025(9) 0.72036(7) 0.1137(5) Uani 1 1 d . . .
O1 O 0.0893(2) 0.37529(18) 0.47821(13) 0.0576(7) Uani 1 1 d . . .
O2 O 0.1969(2) 0.26159(18) 0.58868(15) 0.0643(8) Uani 1 1 d . . .
O3 O 0.3570(2) 0.3529(2) 0.57739(16) 0.0792(9) Uani 1 1 d . . .
O4 O -0.0440(8) 0.0182(6) 0.6248(5) 0.097(3) Uani 0.50 1 d PU A 1
O4B O 0.0603(10) 0.0526(10) 0.7041(7) 0.109(4) Uani 0.50 1 d PU B 2
O5 O -0.5819(3) 0.7216(2) 0.58792(18) 0.0872(10) Uani 1 1 d . . .
O6 O -0.3854(2) 0.74472(18) 0.57512(15) 0.0684(8) Uani 1 1 d . . .
O7 O 0.1497(2) 0.63617(18) 0.66488(14) 0.0620(7) Uani 1 1 d . . .
O8 O 0.2657(3) 0.5269(2) 0.71953(19) 0.0915(11) Uani 1 1 d . . .
N1 N 0.1121(3) 0.5596(2) 0.62105(16) 0.0516(8) Uani 1 1 d . . .
C1 C -0.2522(3) 0.5726(2) 0.5564(2) 0.0495(9) Uani 1 1 d . . .
C2 C -0.1641(3) 0.4870(2) 0.5609(2) 0.0472(9) Uani 1 1 d . . .
H2 H -0.1572 0.4739 0.6111 0.057 Uiso 1 1 calc R . .
C3 C -0.2059(3) 0.3953(2) 0.5288(2) 0.0559(10) Uani 1 1 d . . .
H3A H -0.1839 0.3934 0.4796 0.067 Uiso 1 1 calc R . .
H3B H -0.2940 0.3899 0.5324 0.067 Uiso 1 1 calc R . .
C4 C -0.1443(3) 0.3140(2) 0.5679(2) 0.0592(11) Uani 1 1 d . . .
H4A H -0.1454 0.2594 0.5380 0.071 Uiso 1 1 calc R . .
H4B H -0.1918 0.2998 0.6094 0.071 Uiso 1 1 calc R . .
C5 C -0.0100(3) 0.3341(2) 0.59006(19) 0.0465(9) Uani 1 1 d . . .
C6 C 0.0404(3) 0.4118(2) 0.54421(18) 0.0455(9) Uani 1 1 d . . .
C7 C -0.0296(3) 0.5047(2) 0.53644(19) 0.0448(9) Uani 1 1 d . . .
C8 C 0.0174(3) 0.5799(2) 0.5853(2) 0.0485(9) Uani 1 1 d . . .
C9 C -0.0562(3) 0.6686(2) 0.5860(2) 0.0580(11) Uani 1 1 d . . .
H9A H -0.0492 0.6989 0.5408 0.070 Uiso 1 1 calc R . .
H9B H -0.0231 0.7103 0.6212 0.070 Uiso 1 1 calc R . .
C10 C -0.1932(3) 0.6500(2) 0.6021(2) 0.0521(10) Uani 1 1 d . . .
H10 H -0.1938 0.6247 0.6497 0.063 Uiso 1 1 calc R . .
C11 C -0.2635(4) 0.7450(3) 0.6080(3) 0.0713(13) Uani 1 1 d . . .
C12 C -0.4803(4) 0.6896(3) 0.5945(2) 0.0683(12) Uani 1 1 d . . .
C13 C -0.4599(3) 0.5935(3) 0.6156(2) 0.0744(13) Uani 1 1 d . . .
H13 H -0.5176 0.5659 0.6446 0.089 Uiso 1 1 calc R . .
C14 C -0.3647(3) 0.5427(3) 0.5962(2) 0.0680(12) Uani 1 1 d . . .
H14 H -0.3677 0.4802 0.6087 0.082 Uiso 1 1 calc R . .
C15 C 0.0669(3) 0.2454(3) 0.5743(2) 0.0547(10) Uani 1 1 d . . .
H15 H 0.0580 0.2305 0.5245 0.066 Uiso 1 1 calc R . .
C16 C 0.2494(4) 0.3407(3) 0.5665(2) 0.0587(11) Uani 1 1 d . . .
C17 C 0.1730(3) 0.4096(3) 0.5297(2) 0.0546(10) Uani 1 1 d . . .
H17 H 0.2115 0.4696 0.5195 0.066 Uiso 1 1 calc R . .
C18 C 0.0355(4) 0.1604(3) 0.6156(3) 0.0724(13) Uani 1 1 d . . .
C19 C 0.0485(12) 0.1321(12) 0.6773(10) 0.089(4) Uani 0.50 1 d PU A 1
H19 H 0.0840 0.1681 0.7123 0.107 Uiso 0.50 1 calc PR A 1
C19B C -0.0645(12) 0.1011(9) 0.6218(7) 0.098(4) Uani 0.50 1 d PU B 2
H19B H -0.1339 0.1064 0.5939 0.117 Uiso 0.50 1 calc PR B 2
C20 C 0.0062(15) 0.0445(14) 0.6887(11) 0.086(6) Uani 0.50 1 d PU A 1
H20 H 0.0100 0.0099 0.7298 0.104 Uiso 0.50 1 calc PR A 1
C20B C -0.0519(14) 0.0364(11) 0.6709(8) 0.079(4) Uani 0.50 1 d PU B 2
H20B H -0.1071 -0.0109 0.6813 0.095 Uiso 0.50 1 calc PR B 2
C21 C -0.0268(9) 0.0870(7) 0.5783(6) 0.069(3) Uani 0.50 1 d PU A 1
H21 H -0.0502 0.0873 0.5315 0.082 Uiso 0.50 1 calc PR A 1
C21B C 0.1110(11) 0.1275(11) 0.6733(8) 0.080(4) Uani 0.50 1 d PU B 2
H21B H 0.1844 0.1546 0.6870 0.096 Uiso 0.50 1 calc PR B 2
C22 C -0.0170(3) 0.5388(3) 0.46015(19) 0.0575(10) Uani 1 1 d . . .
H22A H 0.0670 0.5345 0.4459 0.086 Uiso 1 1 calc R . .
H22B H -0.0435 0.6023 0.4570 0.086 Uiso 1 1 calc R . .
H22C H -0.0664 0.5007 0.4301 0.086 Uiso 1 1 calc R . .
C23 C 0.0023(4) 0.3586(3) 0.66823(19) 0.0578(10) Uani 1 1 d . . .
H23A H 0.0863 0.3721 0.6788 0.087 Uiso 1 1 calc R . .
H23B H -0.0245 0.3068 0.6961 0.087 Uiso 1 1 calc R . .
H23C H -0.0470 0.4121 0.6786 0.087 Uiso 1 1 calc R . .
C24 C -0.2865(3) 0.5998(3) 0.4814(2) 0.0599(11) Uani 1 1 d . . .
H24A H -0.2233 0.6383 0.4619 0.090 Uiso 1 1 calc R . .
H24B H -0.3621 0.6336 0.4818 0.090 Uiso 1 1 calc R . .
H24C H -0.2955 0.5447 0.4535 0.090 Uiso 1 1 calc R . .
C25 C -0.2812(5) 0.7716(4) 0.6842(3) 0.116(2) Uani 1 1 d . . .
H25A H -0.3238 0.8299 0.6869 0.174 Uiso 1 1 calc R . .
H25B H -0.2029 0.7774 0.7065 0.174 Uiso 1 1 calc R . .
H25C H -0.3280 0.7243 0.7074 0.174 Uiso 1 1 calc R . .
C26 C -0.2052(4) 0.8251(3) 0.5670(3) 0.110(2) Uani 1 1 d . . .
H26A H -0.2031 0.8097 0.5181 0.165 Uiso 1 1 calc R . .
H26B H -0.1235 0.8352 0.5836 0.165 Uiso 1 1 calc R . .
H26C H -0.2525 0.8807 0.5736 0.165 Uiso 1 1 calc R . .
C27 C 0.2389(4) 0.6068(3) 0.7108(2) 0.0646(11) Uani 1 1 d . . .
C28 C 0.3015(4) 0.6857(3) 0.7445(2) 0.0609(11) Uani 1 1 d . . .
C29 C 0.2856(4) 0.7770(3) 0.7213(2) 0.0640(11) Uani 1 1 d . . .
H29 H 0.2288 0.7908 0.6866 0.077 Uiso 1 1 calc R . .
C30 C 0.3562(4) 0.8465(3) 0.7508(2) 0.0679(12) Uani 1 1 d . . .
C31 C 0.4408(4) 0.8277(3) 0.8016(2) 0.0693(13) Uani 1 1 d . . .
H31 H 0.4892 0.8751 0.8198 0.083 Uiso 1 1 calc R . .
C32 C 0.4535(4) 0.7377(4) 0.8255(3) 0.0816(14) Uani 1 1 d . . .
H32 H 0.5092 0.7245 0.8609 0.098 Uiso 1 1 calc R . .
C33 C 0.3836(4) 0.6672(3) 0.7971(2) 0.0755(13) Uani 1 1 d . . .
H33 H 0.3922 0.6067 0.8138 0.091 Uiso 1 1 calc R . .

loop_
_atom_site_aniso_label
_atom_site_aniso_U_11
_atom_site_aniso_U_22
_atom_site_aniso_U_33
_atom_site_aniso_U_23
_atom_site_aniso_U_13
_atom_site_aniso_U_12
Cl1 0.1792(15) 0.0760(9) 0.0860(9) -0.0073(8) -0.0245(10) -0.0225(9)
O1 0.0627(15) 0.0636(17) 0.0463(15) -0.0113(14) 0.0018(14) 0.0096(14)
O2 0.0621(16) 0.0553(17) 0.0754(19) -0.0046(16) -0.0062(15) 0.0151(14)
O3 0.0545(17) 0.086(2) 0.097(2) -0.0003(19) -0.0145(18) 0.0080(16)
O4 0.105(5) 0.064(5) 0.123(6) 0.024(5) 0.007(5) -0.002(4)
O4B 0.121(7) 0.091(6) 0.115(7) 0.027(5) -0.008(6) -0.009(6)
O5 0.0573(17) 0.089(2) 0.115(3) 0.023(2) 0.0089(19) 0.0237(17)
O6 0.0570(16) 0.0588(17) 0.089(2) 0.0206(17) 0.0028(16) 0.0145(14)
O7 0.0543(15) 0.0609(17) 0.0707(18) -0.0159(15) -0.0155(15) 0.0022(14)
O8 0.102(2) 0.064(2) 0.109(3) -0.008(2) -0.046(2) 0.0078(18)
N1 0.0473(17) 0.0506(19) 0.0567(19) -0.0091(16) -0.0046(16) -0.0048(15)
C1 0.0416(18) 0.047(2) 0.059(2) 0.0077(19) -0.0070(19) 0.0034(17)
C2 0.0418(18) 0.043(2) 0.057(2) 0.0048(18) -0.0037(19) 0.0024(16)
C3 0.049(2) 0.048(2) 0.071(3) -0.002(2) -0.012(2) -0.0002(18)
C4 0.053(2) 0.044(2) 0.080(3) 0.000(2) -0.010(2) -0.0028(18)
C5 0.050(2) 0.038(2) 0.051(2) -0.0023(18) -0.0053(19) 0.0017(17)
C6 0.049(2) 0.048(2) 0.040(2) -0.0029(18) -0.0030(17) 0.0045(17)
C7 0.0406(18) 0.043(2) 0.051(2) -0.0018(18) -0.0056(18) 0.0012(16)
C8 0.0388(18) 0.044(2) 0.062(2) -0.0039(19) -0.0021(19) -0.0061(17)
C9 0.052(2) 0.048(2) 0.074(3) -0.004(2) -0.010(2) 0.0053(18)
C10 0.053(2) 0.043(2) 0.060(2) 0.0006(19) -0.003(2) 0.0088(18)
C11 0.058(2) 0.053(3) 0.103(4) -0.003(3) -0.007(3) 0.018(2)
C12 0.061(3) 0.075(3) 0.069(3) 0.013(3) 0.009(3) 0.008(2)
C13 0.058(2) 0.082(3) 0.084(3) 0.038(3) 0.017(2) 0.015(2)
C14 0.053(2) 0.057(3) 0.094(3) 0.017(3) 0.008(2) 0.002(2)
C15 0.058(2) 0.050(2) 0.057(2) -0.007(2) -0.006(2) 0.0069(19)
C16 0.058(2) 0.061(3) 0.058(3) -0.011(2) -0.002(2) 0.011(2)
C17 0.048(2) 0.057(2) 0.059(2) -0.002(2) -0.001(2) 0.0023(19)
C18 0.085(3) 0.051(3) 0.082(3) 0.007(3) 0.009(3) 0.013(2)
C19 0.103(8) 0.069(7) 0.095(8) 0.007(6) -0.010(8) -0.006(7)
C19B 0.109(7) 0.080(7) 0.104(7) 0.004(7) -0.019(7) 0.000(6)
C20 0.091(9) 0.067(7) 0.102(10) 0.034(7) -0.009(8) -0.010(8)
C20B 0.098(8) 0.060(7) 0.079(7) 0.013(6) 0.000(7) -0.010(6)
C21 0.078(5) 0.045(5) 0.084(6) 0.007(5) 0.001(5) -0.003(4)
C21B 0.082(7) 0.067(6) 0.091(7) 0.017(5) -0.002(7) -0.006(7)
C22 0.061(2) 0.057(2) 0.055(2) 0.009(2) -0.004(2) -0.005(2)
C23 0.067(2) 0.055(2) 0.052(2) 0.003(2) 0.000(2) 0.007(2)
C24 0.052(2) 0.059(2) 0.068(3) 0.007(2) -0.012(2) 0.004(2)
C25 0.115(4) 0.117(5) 0.116(5) -0.054(4) -0.019(4) 0.054(4)
C26 0.074(3) 0.046(3) 0.210(7) 0.014(4) 0.001(4) 0.009(2)
C27 0.058(2) 0.065(3) 0.071(3) -0.012(2) -0.013(2) 0.001(2)
C28 0.052(2) 0.070(3) 0.060(3) -0.018(2) -0.006(2) -0.002(2)
C29 0.066(3) 0.073(3) 0.053(2) -0.017(2) -0.008(2) -0.002(2)
C30 0.081(3) 0.066(3) 0.056(3) -0.012(2) -0.002(3) -0.006(2)
C31 0.066(3) 0.074(3) 0.069(3) -0.024(3) -0.006(2) -0.007(2)
C32 0.074(3) 0.093(4) 0.077(3) -0.022(3) -0.028(3) 0.007(3)
C33 0.077(3) 0.075(3) 0.075(3) -0.010(3) -0.025(3) 0.002(3)

loop_
_atom_type_symbol
_atom_type_description
_atom_type_scat_dispersion_real
_atom_type_scat_dispersion_imag
_atom_type_scat_source
C C 0.0033 0.0016 'International Tables Vol C Tables 4.2.6.8 and 6.1.1.4'
H H 0.0000 0.0000 'International Tables Vol C Tables 4.2.6.8 and 6.1.1.4'
N N 0.0061 0.0033 'International Tables Vol C Tables 4.2.6.8 and 6.1.1.4'
O O 0.0106 0.0060 'International Tables Vol C Tables 4.2.6.8 and 6.1.1.4'
Cl Cl 0.1484 0.1585 'International Tables Vol C Tables 4.2.6.8 and 6.1.1.4'

loop_
_geom_angle_atom_site_label_1
_geom_angle_atom_site_label_2
_geom_angle_atom_site_label_3
_geom_angle
C17 O1 C6 61.3(2)
C16 O2 C15 119.4(3)
C21 O4 C20 109.0(11)
C21B O4B C20B 107.3(13)
C12 O6 C11 125.3(3)
C27 O7 N1 109.7(3)
C8 N1 O7 111.6(3)
C10 C1 C2 106.0(3)
C14 C1 C2 104.5(3)
C14 C1 C10 105.0(3)
C14 C1 C24 110.1(3)
C24 C1 C2 113.8(3)
C24 C1 C10 116.4(3)
C1 C2 H2 104.6
C3 C2 C1 118.2(3)
C3 C2 H2 104.6
C3 C2 C7 107.7(3)
C7 C2 C1 115.8(3)
C7 C2 H2 104.6
C2 C3 H3A 109.8
C2 C3 H3B 109.8
C2 C3 C4 109.2(3)
H3A C3 H3B 108.3
C4 C3 H3A 109.8
C4 C3 H3B 109.8
C3 C4 H4A 108.8
C3 C4 H4B 108.8
C3 C4 C5 113.8(3)
H4A C4 H4B 107.7
C5 C4 H4A 108.8
C5 C4 H4B 108.8
C6 C5 C4 108.7(3)
C6 C5 C15 107.0(3)
C6 C5 C23 111.1(3)
C15 C5 C4 107.8(3)
C23 C5 C4 112.9(3)
C23 C5 C15 109.1(3)
O1 C6 C5 111.4(3)
O1 C6 C7 114.0(3)
O1 C6 C17 58.2(2)
C5 C6 C7 120.6(3)
C17 C6 C5 116.6(3)
C17 C6 C7 119.1(3)
C6 C7 C2 107.3(3)
C8 C7 C2 104.6(3)
C8 C7 C6 112.8(3)
C8 C7 C22 108.9(3)
C22 C7 C2 114.7(3)
C22 C7 C6 108.7(3)
N1 C8 C7 116.3(3)
N1 C8 C9 128.5(3)
C9 C8 C7 115.2(3)
C8 C9 H9A 109.2
C8 C9 H9B 109.2
C8 C9 C10 111.9(3)
H9A C9 H9B 107.9
C10 C9 H9A 109.2
C10 C9 H9B 109.2
C1 C10 H10 104.7
C1 C10 C11 117.3(3)
C9 C10 C1 114.3(3)
C9 C10 H10 104.7
C9 C10 C11 109.8(3)
C11 C10 H10 104.7
O6 C11 C10 114.2(3)
O6 C11 C25 107.1(4)
O6 C11 C26 99.3(3)
C25 C11 C10 110.5(4)
C25 C11 C26 110.8(4)
C26 C11 C10 114.3(3)
O5 C12 O6 116.9(4)
O5 C12 C13 122.1(4)
O6 C12 C13 120.7(4)
C12 C13 H13 117.7
C14 C13 C12 124.5(4)
C14 C13 H13 117.7
C1 C14 H14 115.6
C13 C14 C1 128.7(4)
C13 C14 H14 115.6
O2 C15 C5 110.9(3)
O2 C15 H15 108.2
O2 C15 C18 104.7(3)
C5 C15 H15 108.2
C18 C15 C5 116.3(3)
C18 C15 H15 108.2
O2 C16 C17 118.4(3)
O3 C16 O2 119.1(4)
O3 C16 C17 122.5(4)
O1 C17 C6 60.5(2)
O1 C17 C16 117.3(3)
O1 C17 H17 116.2
C6 C17 H17 116.2
C16 C17 C6 118.8(3)
C16 C17 H17 116.2
C19 C18 C15 137.3(9)
C19 C18 C19B 79.2(9)
C19 C18 C21 106.4(10)
C19 C18 C21B 28.3(7)
C19B C18 C15 136.4(7)
C19B C18 C21 39.1(6)
C19B C18 C21B 100.7(8)
C21 C18 C15 116.3(6)
C21 C18 C21B 113.9(8)
C21B C18 C15 122.3(7)
C18 C19 H19 122.9
C18 C19 C20 114.3(16)
C20 C19 H19 122.9
C18 C19B H19B 123.0
C20B C19B C18 113.9(11)
C20B C19B H19B 123.0
O4 C20 H20 127.9
C19 C20 O4 104.3(16)
C19 C20 H20 127.9
O4B C20B H20B 126.5
C19B C20B O4B 107.1(14)
C19B C20B H20B 126.5
O4 C21 C18 106.0(8)
O4 C21 H21 127.0
C18 C21 H21 127.0
O4B C21B C18 110.8(10)
O4B C21B H21B 124.6
C18 C21B H21B 124.6
C7 C22 H22A 109.5
C7 C22 H22B 109.5
C7 C22 H22C 109.5
H22A C22 H22B 109.5
H22A C22 H22C 109.5
H22B C22 H22C 109.5
C5 C23 H23A 109.5
C5 C23 H23B 109.5
C5 C23 H23C 109.5
H23A C23 H23B 109.5
H23A C23 H23C 109.5
H23B C23 H23C 109.5
C1 C24 H24A 109.5
C1 C24 H24B 109.5
C1 C24 H24C 109.5
H24A C24 H24B 109.5
H24A C24 H24C 109.5
H24B C24 H24C 109.5
C11 C25 H25A 109.5
C11 C25 H25B 109.5
C11 C25 H25C 109.5
H25A C25 H25B 109.5
H25A C25 H25C 109.5
H25B C25 H25C 109.5
C11 C26 H26A 109.5
C11 C26 H26B 109.5
C11 C26 H26C 109.5
H26A C26 H26B 109.5
H26A C26 H26C 109.5
H26B C26 H26C 109.5
O7 C27 C28 111.8(4)
O8 C27 O7 123.8(4)
O8 C27 C28 124.4(4)
C29 C28 C27 121.8(4)
C33 C28 C27 118.3(4)
C33 C28 C29 119.7(4)
C28 C29 H29 120.7
C30 C29 C28 118.7(4)
C30 C29 H29 120.7
C29 C30 Cl1 118.7(4)
C31 C30 Cl1 119.6(3)
C31 C30 C29 121.6(4)
C30 C31 H31 120.4
C30 C31 C32 119.2(4)
C32 C31 H31 120.4
C31 C32 H32 119.9
C31 C32 C33 120.2(4)
C33 C32 H32 119.9
C28 C33 C32 120.5(4)
C28 C33 H33 119.7
C32 C33 H33 119.7

loop_
_geom_bond_atom_site_label_1
_geom_bond_atom_site_label_2
_geom_bond_distance
Cl1 C30 1.744(4)
O1 C6 1.466(4)
O1 C17 1.431(4)
O2 C15 1.468(4)
O2 C16 1.342(5)
O3 C16 1.209(5)
O4 C20 1.39(2)
O4 C21 1.342(13)
O4B C20B 1.401(19)
O4B C21B 1.35(2)
O5 C12 1.210(5)
O6 C11 1.474(5)
O6 C12 1.357(5)
O7 N1 1.443(3)
O7 C27 1.379(5)
O8 C27 1.195(4)
N1 C8 1.275(4)
C1 C2 1.565(4)
C1 C10 1.554(5)
C1 C14 1.510(5)
C1 C24 1.531(5)
C2 H2 0.9800
C2 C3 1.523(4)
C2 C7 1.564(5)
C3 H3A 0.9700
C3 H3B 0.9700
C3 C4 1.542(5)
C4 H4A 0.9700
C4 H4B 0.9700
C4 C5 1.557(5)
C5 C6 1.521(5)
C5 C15 1.557(5)
C5 C23 1.540(5)
C6 C7 1.546(5)
C6 C17 1.477(5)
C7 C8 1.517(5)
C7 C22 1.544(5)
C8 C9 1.508(5)
C9 H9A 0.9700
C9 H9B 0.9700
C9 C10 1.553(5)
C10 H10 0.9800
C10 C11 1.571(5)
C11 C25 1.517(7)
C11 C26 1.531(6)
C12 C13 1.455(5)
C13 H13 0.9300
C13 C14 1.324(5)
C14 H14 0.9300
C15 H15 0.9800
C15 C18 1.494(6)
C16 C17 1.474(5)
C17 H17 0.9800
C18 C19 1.254(18)
C18 C19B 1.391(13)
C18 C21 1.444(11)
C18 C21B 1.455(16)
C19 H19 0.9300
C19 C20 1.36(3)
C19B H19B 0.9300
C19B C20B 1.329(19)
C20 H20 0.9300
C20B H20B 0.9300
C21 H21 0.9300
C21B H21B 0.9300
C22 H22A 0.9600
C22 H22B 0.9600
C22 H22C 0.9600
C23 H23A 0.9600
C23 H23B 0.9600
C23 H23C 0.9600
C24 H24A 0.9600
C24 H24B 0.9600
C24 H24C 0.9600
C25 H25A 0.9600
C25 H25B 0.9600
C25 H25C 0.9600
C26 H26A 0.9600
C26 H26B 0.9600
C26 H26C 0.9600
C27 C28 1.472(5)
C28 C29 1.395(5)
C28 C33 1.375(5)
C29 H29 0.9300
C29 C30 1.382(5)
C30 C31 1.369(6)
C31 H31 0.9300
C31 C32 1.378(6)
C32 H32 0.9300
C32 C33 1.380(6)
C33 H33 0.9300

loop_
_geom_torsion_atom_site_label_1
_geom_torsion_atom_site_label_2
_geom_torsion_atom_site_label_3
_geom_torsion_atom_site_label_4
_geom_torsion
Cl1 C30 C31 C32 179.8(4)
O1 C6 C7 C2 118.8(3)
O1 C6 C7 C8 -126.6(3)
O1 C6 C7 C22 -5.7(4)
O1 C6 C17 C16 -106.9(4)
O2 C15 C18 C19 50.1(12)
O2 C15 C18 C19B -172.2(9)
O2 C15 C18 C21 -129.7(6)
O2 C15 C18 C21B 18.3(8)
O2 C16 C17 O1 -43.5(5)
O2 C16 C17 C6 26.2(5)
O3 C16 C17 O1 136.7(4)
O3 C16 C17 C6 -153.7(4)
O5 C12 C13 C14 149.6(5)
O6 C12 C13 C14 -24.2(7)
O7 N1 C8 C7 179.3(3)
O7 N1 C8 C9 -2.0(5)
O7 C27 C28 C29 -11.3(6)
O7 C27 C28 C33 173.1(4)
O8 C27 C28 C29 165.5(5)
O8 C27 C28 C33 -10.1(7)
N1 O7 C27 O8 -10.7(6)
N1 O7 C27 C28 166.0(3)
N1 C8 C9 C10 -124.1(4)
C1 C2 C3 C4 -152.2(3)
C1 C2 C7 C6 -179.3(3)
C1 C2 C7 C8 60.7(4)
C1 C2 C7 C22 -58.5(4)
C1 C10 C11 O6 6.6(5)
C1 C10 C11 C25 127.4(4)
C1 C10 C11 C26 -106.9(4)
C2 C1 C10 C9 50.0(4)
C2 C1 C10 C11 -179.3(3)
C2 C1 C14 C13 170.4(5)
C2 C3 C4 C5 -37.4(4)
C2 C7 C8 N1 121.7(3)
C2 C7 C8 C9 -57.2(4)
C3 C2 C7 C6 -44.5(4)
C3 C2 C7 C8 -164.5(3)
C3 C2 C7 C22 76.3(4)
C3 C4 C5 C6 -21.5(4)
C3 C4 C5 C15 -137.2(3)
C3 C4 C5 C23 102.2(4)
C4 C5 C6 O1 -85.2(3)
C4 C5 C6 C7 52.4(4)
C4 C5 C6 C17 -149.4(3)
C4 C5 C15 O2 175.5(3)
C4 C5 C15 C18 -65.1(4)
C5 C6 C7 C2 -17.8(4)
C5 C6 C7 C8 96.8(4)
C5 C6 C7 C22 -142.3(3)
C5 C6 C17 O1 99.8(3)
C5 C6 C17 C16 -7.1(5)
C5 C15 C18 C19 -72.7(12)
C5 C15 C18 C19B 65.0(11)
C5 C15 C18 C21 107.5(6)
C5 C15 C18 C21B -104.5(8)
C6 O1 C17 C16 109.3(4)
C6 C5 C15 O2 58.6(4)
C6 C5 C15 C18 178.1(3)
C6 C7 C8 N1 5.5(5)
C6 C7 C8 C9 -173.4(3)
C7 C2 C3 C4 74.3(4)
C7 C6 C17 O1 -101.7(3)
C7 C6 C17 C16 151.4(3)
C7 C8 C9 C10 54.6(5)
C8 C9 C10 C1 -50.2(4)
C8 C9 C10 C11 175.6(3)
C9 C10 C11 O6 139.3(4)
C9 C10 C11 C25 -99.9(5)
C9 C10 C11 C26 25.9(5)
C10 C1 C2 C3 172.2(3)
C10 C1 C2 C7 -58.0(4)
C10 C1 C14 C13 59.1(6)
C11 O6 C12 O5 147.4(4)
C11 O6 C12 C13 -38.5(6)
C12 O6 C11 C10 62.0(5)
C12 O6 C11 C25 -60.6(5)
C12 O6 C11 C26 -175.9(4)
C12 C13 C14 C1 7.3(8)
C14 C1 C2 C3 61.5(4)
C14 C1 C2 C7 -168.6(3)
C14 C1 C10 C9 160.4(3)
C14 C1 C10 C11 -69.0(4)
C15 O2 C16 O3 -178.7(4)
C15 O2 C16 C17 1.5(5)
C15 C5 C6 O1 30.9(4)
C15 C5 C6 C7 168.6(3)
C15 C5 C6 C17 -33.2(4)
C15 C18 C19 C20 -177.6(10)
C15 C18 C19B C20B -175.4(9)
C15 C18 C21 O4 179.2(6)
C15 C18 C21B O4B 177.1(9)
C16 O2 C15 C5 -45.0(5)
C16 O2 C15 C18 -171.1(3)
C17 O1 C6 C5 -108.9(3)
C17 O1 C6 C7 110.5(3)
C17 C6 C7 C2 -175.5(3)
C17 C6 C7 C8 -60.9(4)
C17 C6 C7 C22 60.0(4)
C18 C19 C20 O4 -2.8(19)
C18 C19B C20B O4B 2.9(17)
C19 C18 C19B C20B -23.1(14)
C19 C18 C21 O4 -0.7(11)
C19 C18 C21B O4B 46(2)
C19B C18 C19 C20 30.6(13)
C19B C18 C21 O4 -48.5(10)
C19B C18 C21B O4B 4.4(14)
C20 O4 C21 C18 -1.0(13)
C20B O4B C21B C18 -3.0(16)
C21 O4 C20 C19 2.2(17)
C21 C18 C19 C20 2.2(15)
C21 C18 C19B C20B 110.5(17)
C21 C18 C21B O4B -34.2(14)
C21B O4B C20B C19B 0.2(17)
C21B C18 C19 C20 -108(3)
C21B C18 C19B C20B -4.5(15)
C21B C18 C21 O4 28.5(11)
C22 C7 C8 N1 -115.3(4)
C22 C7 C8 C9 65.9(4)
C23 C5 C6 O1 150.0(3)
C23 C5 C6 C7 -72.4(4)
C23 C5 C6 C17 85.8(4)
C23 C5 C15 O2 -61.6(4)
C23 C5 C15 C18 57.8(4)
C24 C1 C2 C3 -58.6(4)
C24 C1 C2 C7 71.2(4)
C24 C1 C10 C9 -77.6(4)
C24 C1 C10 C11 53.0(5)
C24 C1 C14 C13 -67.0(6)
C27 O7 N1 C8 170.1(3)
C27 C28 C29 C30 -173.8(4)
C27 C28 C33 C32 173.5(4)
C28 C29 C30 Cl1 178.5(3)
C28 C29 C30 C31 0.3(6)
C29 C28 C33 C32 -2.2(7)
C29 C30 C31 C32 -2.1(6)
C30 C31 C32 C33 1.7(7)
C31 C32 C33 C28 0.5(7)
C33 C28 C29 C30 1.8(6)
